data_7100669
loop_
_publ_author_name
'Shengming Ma.'
'Youqian Deng.'
'Zhenhua Gu.'

_publ_section_title
;
From Allene to Allene: A Palladium-Catalyzed Approach
to b-Allenyl Butenolides and Their Application to the Synthesis of
Polysubstituted Benzene Derivatives
;
_journal_name_full 'Chemical Communications'
_journal_paper_doi 10.1039/b513371h
_journal_year 2006
_chemical_formula_sum 'C16 H16 O2'
_chemical_formula_weight 240.29
_space_group_IT_number 61
_symmetry_cell_setting orthorhombic
_symmetry_space_group_name_Hall '-P 2ac 2ab'
_symmetry_space_group_name_H-M 'P b c a'
_cell_angle_alpha 90.00
_cell_angle_beta 90.00
_cell_angle_gamma 90.00
_cell_formula_units_Z 8
_cell_length_a 11.592(2)
_cell_length_b 14.568(3)
_cell_length_c 16.342(3)
_cell_measurement_temperature 293(2)
_cell_volume 2759.7(8)
_diffrn_ambient_temperature 293(2)
_exptl_crystal_density_diffrn 1.157
_cod_depositor_comments
;
The following automatic conversions were performed:
'_symmetry_cell_setting' value 'Orthorhombic' changed to 'orthorhombic'
according to '/home/saulius/struct/CIF-dictionaries/cif_core.dic'
dictionary named 'cif_core.dic' version 2.4.1 from 2010-06-29.

Automatic conversion script
Id: cif_fix_enum 1527 2010-12-29 10:47:43Z saulius 
;
_cod_database_code 7100669

loop_
_symmetry_equiv_pos_as_xyz
'x, y, z'
'-x+1/2, -y, z+1/2'
'-x, y+1/2, -z+1/2'
'x+1/2, -y+1/2, -z'
'-x, -y, -z'
'x-1/2, y, -z-1/2'
'x, -y-1/2, z-1/2'
'-x-1/2, y-1/2, z'

loop_
_atom_site_label
_atom_site_type_symbol
_atom_site_fract_x
_atom_site_fract_y
_atom_site_fract_z
_atom_site_U_iso_or_equiv
_atom_site_adp_type
_atom_site_occupancy
_atom_site_symmetry_multiplicity
_atom_site_calc_flag
_atom_site_refinement_flags
_atom_site_disorder_assembly
_atom_site_disorder_group
O1 O 0.66093(14) 0.21115(13) 0.50418(9) 0.0941(7) Uani 1 1 d . . .
O2 O 0.82705(15) 0.22831(11) 0.43580(9) 0.0715(5) Uani 1 1 d . . .
C1 C 0.7284(2) 0.2623(2) 0.47104(14) 0.0719(8) Uani 1 1 d . . .
C2 C 0.7262(2) 0.3619(2) 0.46023(13) 0.0633(7) Uani 1 1 d . . .
C3 C 0.8220(2) 0.38712(19) 0.42014(13) 0.0593(7) Uani 1 1 d . . .
C4 C 0.89334(19) 0.30436(18) 0.40141(13) 0.0582(7) Uani 1 1 d D . .
C5 C 0.6280(3) 0.4189(4) 0.4914(2) 0.1020(14) Uani 1 1 d D . .
C6 C 0.8594(2) 0.4786(2) 0.39704(15) 0.0738(8) Uani 1 1 d D . .
C7 C 0.9543(3) 0.49318(16) 0.35451(15) 0.0722(8) Uani 1 1 d . . .
C8 C 1.0485(3) 0.50330(16) 0.31258(18) 0.0737(8) Uani 1 1 d . . .
C9 C 1.0472(4) 0.5023(3) 0.2201(2) 0.0941(11) Uani 1 1 d D . .
C10 C 1.1645(3) 0.5151(3) 0.3535(3) 0.1086(12) Uani 1 1 d D . .
C11 C 0.91659(19) 0.28557(14) 0.31218(14) 0.0518(6) Uani 1 1 d . . .
C12 C 1.0214(2) 0.24873(16) 0.28800(18) 0.0647(8) Uani 1 1 d . . .
C13 C 1.0410(3) 0.22893(18) 0.2062(2) 0.0767(9) Uani 1 1 d . . .
C14 C 0.9589(3) 0.24660(19) 0.14829(18) 0.0803(9) Uani 1 1 d . . .
C15 C 0.8557(3) 0.28452(19) 0.17125(17) 0.0795(9) Uani 1 1 d . . .
C16 C 0.8346(2) 0.30426(18) 0.25310(15) 0.0651(7) Uani 1 1 d D . .
H1 H 0.9661(13) 0.3078(13) 0.4327(10) 0.078 Uiso 1 1 d D . .
H2 H 0.643(3) 0.4837(14) 0.4786(19) 0.19(2) Uiso 1 1 d D . .
H3 H 0.616(2) 0.4068(16) 0.5455(15) 0.117(12) Uiso 1 1 d . . .
H4 H 0.561(2) 0.3962(19) 0.4722(15) 0.144(15) Uiso 1 1 d . . .
H5 H 0.8165(17) 0.5311(13) 0.4157(13) 0.093(9) Uiso 1 1 d D . .
H6 H 1.083(2) 0.5563(17) 0.1967(15) 0.115(12) Uiso 1 1 d . . .
H7 H 1.087(2) 0.4497(18) 0.2004(16) 0.123(13) Uiso 1 1 d . . .
H8 H 0.9719(16) 0.4971(18) 0.2001(17) 0.134(15) Uiso 1 1 d D . .
H9 H 1.223(2) 0.4727(17) 0.3302(16) 0.156(15) Uiso 1 1 d D . .
H10 H 1.194(3) 0.5732(15) 0.3311(16) 0.171(18) Uiso 1 1 d D . .
H11 H 1.155(3) 0.513(2) 0.4137(19) 0.21(2) Uiso 1 1 d . . .
H12 H 1.0772(17) 0.2357(12) 0.3308(11) 0.070(8) Uiso 1 1 d . . .
H13 H 1.1156(18) 0.2040(14) 0.1878(12) 0.092(9) Uiso 1 1 d . . .
H14 H 0.9792(17) 0.2306(12) 0.0917(11) 0.079(8) Uiso 1 1 d . . .
H15 H 0.7960(18) 0.2982(15) 0.1307(12) 0.093(9) Uiso 1 1 d . . .
H16 H 0.7614(14) 0.3316(12) 0.2705(10) 0.066(7) Uiso 1 1 d D . .

loop_
_atom_site_aniso_label
_atom_site_aniso_U_11
_atom_site_aniso_U_22
_atom_site_aniso_U_33
_atom_site_aniso_U_23
_atom_site_aniso_U_13
_atom_site_aniso_U_12
O1 0.0700(13) 0.1487(19) 0.0635(12) 0.0300(11) 0.0037(10) -0.0264(12)
O2 0.0622(11) 0.0896(14) 0.0628(11) 0.0180(9) 0.0045(9) -0.0039(11)
C1 0.0558(19) 0.121(3) 0.0392(17) 0.0110(17) -0.0072(14) -0.002(2)
C2 0.0497(17) 0.100(2) 0.0396(15) -0.0023(16) 0.0015(13) 0.0075(18)
C3 0.0614(17) 0.078(2) 0.0387(15) -0.0053(14) -0.0024(13) 0.0075(17)
C4 0.0498(16) 0.0759(19) 0.0488(17) 0.0042(15) -0.0022(12) -0.0041(16)
C5 0.066(2) 0.172(5) 0.068(3) -0.020(3) 0.009(2) 0.019(3)
C6 0.077(2) 0.080(3) 0.064(2) -0.0145(17) 0.0055(16) 0.007(2)
C7 0.083(2) 0.069(2) 0.0647(19) -0.0076(15) -0.0062(17) -0.0039(19)
C8 0.080(2) 0.0630(18) 0.078(2) -0.0103(15) 0.0085(19) -0.0045(17)
C9 0.113(3) 0.092(3) 0.077(3) 0.003(2) 0.017(2) -0.001(3)
C10 0.079(3) 0.123(4) 0.123(4) -0.027(3) -0.006(3) -0.013(3)
C11 0.0443(15) 0.0615(17) 0.0496(15) 0.0024(13) 0.0009(13) -0.0042(13)
C12 0.0502(18) 0.079(2) 0.065(2) -0.0035(16) 0.0030(16) 0.0020(15)
C13 0.064(2) 0.080(2) 0.086(2) -0.0213(18) 0.024(2) -0.0064(17)
C14 0.083(2) 0.095(2) 0.063(2) -0.0257(17) 0.021(2) -0.0195(19)
C15 0.074(2) 0.110(3) 0.055(2) -0.0150(17) -0.0036(17) -0.0043(18)
C16 0.0541(18) 0.087(2) 0.0542(17) -0.0119(15) 0.0012(15) 0.0041(16)

loop_
_geom_bond_atom_site_label_1
_geom_bond_atom_site_label_2
_geom_bond_distance
_geom_bond_site_symmetry_2
_geom_bond_publ_flag
O1 C1 1.209(3) . ?
O2 C1 1.373(3) . ?
O2 C4 1.461(2) . ?
C1 C2 1.462(3) . ?
C2 C3 1.340(3) . ?
C2 C5 1.497(4) . ?
C3 C6 1.452(3) . ?
C3 C4 1.494(3) . ?
C4 C11 1.508(3) . ?
C4 H1 0.988(14) . ?
C5 H2 0.982(17) . ?
C5 H3 0.91(2) . ?
C5 H4 0.90(2) . ?
C6 C7 1.319(3) . ?
C6 H5 0.961(15) . ?
C7 C8 1.298(3) . ?
C8 C9 1.511(4) . ?
C8 C10 1.511(4) . ?
C9 H6 0.97(2) . ?
C9 H7 0.95(2) . ?
C9 H8 0.935(16) . ?
C10 H9 0.990(16) . ?
C10 H10 0.986(17) . ?
C10 H11 0.99(3) . ?
C11 C16 1.382(3) . ?
C11 C12 1.386(3) . ?
C12 C13 1.386(3) . ?
C12 H12 0.971(17) . ?
C13 C14 1.367(3) . ?
C13 H13 0.99(2) . ?
C14 C15 1.371(3) . ?
C14 H14 0.982(17) . ?
C15 C16 1.390(3) . ?
C15 H15 0.979(19) . ?
C16 H16 0.980(14) . ?
